data_3500078
loop_
_publ_author_name
'Goreshnik, E.'
'Leblanc, M.'
'Maisonneuve, V.'

_publ_section_title
;
 1,4,8,11-Tetraazacyclodecane-1,4,8,11-tetraium
 bis(aquapentafluoroaluminate) dihydrate
;
_journal_coden_ASTM ACSEBH
_journal_issue 11
_journal_name_full
;
 Acta Crystallographica, Section E: Structure Reports Online
;
_journal_page_first 1059
_journal_page_last 1061
_journal_paper_doi 10.1107/S1600536803023699
_journal_volume 59
_journal_year 2003
_chemical_formula_iupac '(C10 H28 N4) [Al F5 (H2 O)]2, 2H2 O'
_chemical_formula_moiety 'C10 H28 N4 1+, 2Al F5 H2 O 2-, 2H2 O'
_chemical_formula_sum 'C10 H36 Al2 F10 N4 O4'
_chemical_formula_weight 520.3675
_chemical_name_systematic
;
1,4,8,11-Tetraazacyclodecane-1,4,8,11-tetraium
bis(aquapentafluoroaluminate) dihydrate
;
_space_group_crystal_system monoclinic
_space_group_IT_number 14
_space_group_name_Hall '-P 2yn'
_space_group_name_H-M_alt 'P 1 21/n 1'
_atom_sites_solution_hydrogens geom
_atom_sites_solution_primary direct
_atom_sites_solution_secondary difmap
_audit_creation_method SHELXL-97
_cell_angle_alpha 90.00
_cell_angle_beta 97.141(8)
_cell_angle_gamma 90.00
_cell_formula_units_Z 2
_cell_length_a 8.4930(8)
_cell_length_b 8.9320(10)
_cell_length_c 13.434(2)
_cell_measurement_reflns_used 32
_cell_measurement_temperature 293(2)
_cell_measurement_theta_max 10
_cell_measurement_theta_min 2.5
_cell_volume 1011.2(2)
_computing_cell_refinement 'STADI4 (Stoe & Cie, 1998)'
_computing_data_collection 'STADI4 (Stoe & Cie, 1998)'
_computing_data_reduction 'X-RED (Stoe & Cie, 1998)'
_computing_molecular_graphics
;
DIAMOND (Brandenburg, 2001), ORTEPIII (Burnett & Johnson, 1996)
and ORTEP-3 Farrugia, 1997)
;
_computing_publication_material 'enCIFer (CCDC, 2003)'
_computing_structure_refinement 'SHELXL97 (Sheldrick, 1997)'
_computing_structure_solution 'SHELXS86 (Sheldrick, 1985)'
_diffrn_ambient_temperature 293(2)
_diffrn_measured_fraction_theta_full 1.000
_diffrn_measured_fraction_theta_max 1.000
_diffrn_measurement_device_type 'Siemens AED2'
_diffrn_measurement_method 2\q/\w
_diffrn_radiation_monochromator graphite
_diffrn_radiation_source 'fine-focus sealed tube'
_diffrn_radiation_type MoK\a
_diffrn_radiation_wavelength 0.71069
_diffrn_reflns_av_R_equivalents 0.0000
_diffrn_reflns_av_sigmaI/netI 0.0919
_diffrn_reflns_limit_h_max 11
_diffrn_reflns_limit_h_min -11
_diffrn_reflns_limit_k_max 12
_diffrn_reflns_limit_k_min 0
_diffrn_reflns_limit_l_max 18
_diffrn_reflns_limit_l_min 0
_diffrn_reflns_number 2955
_diffrn_reflns_theta_full 30.00
_diffrn_reflns_theta_max 30.00
_diffrn_reflns_theta_min 2.69
_diffrn_standards_decay_% 15
_diffrn_standards_interval_time 120
_diffrn_standards_number 3
_exptl_absorpt_coefficient_mu 0.261
_exptl_absorpt_correction_type none
_exptl_crystal_colour colorless
_exptl_crystal_density_diffrn 1.709
_exptl_crystal_density_method 'not measured'
_exptl_crystal_description parallelepiped
_exptl_crystal_F_000 544
_exptl_crystal_size_max 0.08
_exptl_crystal_size_mid 0.06
_exptl_crystal_size_min 0.04
_exptl_special_details
;
?
;
_geom_special_details
;
 All esds (except the esd in the dihedral angle between two l.s. planes)
 are estimated using the full covariance matrix.  The cell esds are taken
 into account individually in the estimation of esds in distances, angles
 and torsion angles; correlations between esds in cell parameters are only
 used when they are defined by crystal symmetry.  An approximate (isotropic)
 treatment of cell esds is used for estimating esds involving l.s. planes.
;
_refine_diff_density_max 0.453
_refine_diff_density_min -0.468
_refine_ls_extinction_method none
_refine_ls_goodness_of_fit_ref 1.094
_refine_ls_hydrogen_treatment mixed
_refine_ls_matrix_type full
_refine_ls_number_parameters 148
_refine_ls_number_reflns 2955
_refine_ls_number_restraints 6
_refine_ls_restrained_S_all 1.094
_refine_ls_R_factor_all 0.1639
_refine_ls_R_factor_gt 0.0632
_refine_ls_shift/su_max 0.000
_refine_ls_shift/su_mean 0.000
_refine_ls_structure_factor_coef Fsqd
_refine_ls_weighting_details 'calc w = 1/[\s^2^(Fo^2^)+(0.0473P)^2^+0.517P] where P = (Fo^2^+2Fc^2^)/3'
_refine_ls_weighting_scheme calc
_refine_ls_wR_factor_gt 0.1198
_refine_ls_wR_factor_ref 0.1508
_refine_special_details
;
Refinement of F^2^ against ALL reflections. The weighted R-factor wR and
goodness of fit S are based on F^2^, conventional R-factors R are based
on F, with F set to zero for negative F^2^. The threshold expression of
F^2^ > 2sigma(F^2^) is used only for calculating R-factors(gt) etc. and is
not relevant to the choice of reflections for refinement. R-factors based
on F^2^ are statistically about twice as large as those based on F, and R-
factors based on ALL data will be even larger.
;
_reflns_number_gt 1591
_reflns_number_total 2955
_reflns_threshold_expression I>2\s(I)
_cod_duplicate_entry 1100118
_cod_data_source_file 1100118.cif
_cod_data_source_block 1100118
_cod_original_sg_symbol_H-M 'P 21/n'
_cod_database_code 3500078

loop_
_symmetry_equiv_pos_as_xyz
'x, y, z'
'-x+1/2, y+1/2, -z+1/2'
'-x, -y, -z'
'x-1/2, -y-1/2, z-1/2'

loop_
_atom_site_label
_atom_site_fract_x
_atom_site_fract_y
_atom_site_fract_z
_atom_site_U_iso_or_equiv
_atom_site_adp_type
_atom_site_calc_flag
_atom_site_refinement_flags
_atom_site_occupancy
_atom_site_disorder_assembly
_atom_site_disorder_group
_atom_site_type_symbol
Al 0.34962(11) 0.21382(12) 0.06661(8) 0.0178(2) Uani d . 1 . . Al
F1 0.3863(2) 0.3257(3) 0.17890(16) 0.0324(5) Uani d . 1 . . F
F2 0.4504(2) 0.3417(3) -0.00278(17) 0.0329(5) Uani d . 1 . . F
F3 0.2390(2) 0.0843(3) 0.13107(16) 0.0335(5) Uani d . 1 . . F
F4 0.5146(2) 0.1058(2) 0.09959(16) 0.0319(5) Uani d . 1 . . F
F5 0.1823(2) 0.3229(2) 0.03060(15) 0.0232(5) Uani d . 1 . . F
O1 0.3038(3) 0.0969(3) -0.0546(2) 0.0302(6) Uani d D 1 . . O
H1WA 0.357(4) 0.027(3) -0.073(3) 0.036 Uiso d D 1 . . H
H1WB 0.212(2) 0.088(4) -0.081(3) 0.036 Uiso d D 1 . . H
O2 0.0375(3) 0.0195(4) 0.8369(3) 0.0479(9) Uani d D 1 . . O
H2WA -0.031(4) 0.000(6) 0.873(3) 0.058 Uiso d D 1 . . H
H2WB 0.007(5) 0.068(5) 0.787(2) 0.058 Uiso d D 1 . . H
N1 0.2341(3) 0.0972(3) 0.5466(2) 0.0219(6) Uani d . 1 . . N
H1A 0.2650 0.0067 0.5270 0.026 Uiso calc R 1 . . H
H1B 0.1275 0.1003 0.5344 0.026 Uiso calc R 1 . . H
N2 0.3241(3) 0.0578(3) 0.3272(2) 0.0219(6) Uani d . 1 . . N
H2A 0.2853 -0.0263 0.3520 0.026 Uiso calc R 1 . . H
H2B 0.2937 0.0588 0.2606 0.026 Uiso calc R 1 . . H
C1 0.2989(4) 0.2118(4) 0.4837(3) 0.0246(7) Uani d . 1 . . C
H1C 0.4138 0.2108 0.4974 0.029 Uiso calc R 1 . . H
H1D 0.2626 0.3096 0.5023 0.029 Uiso calc R 1 . . H
C2 0.5509(4) -0.0952(4) 0.3105(3) 0.0253(8) Uani d . 1 . . C
H2C 0.4945 -0.1761 0.3387 0.030 Uiso calc R 1 . . H
H2D 0.5308 -0.1022 0.2380 0.030 Uiso calc R 1 . . H
C3 0.2799(4) 0.1101(5) 0.6576(3) 0.0290(8) Uani d . 1 . . C
H3A 0.2450 0.2067 0.6796 0.035 Uiso calc R 1 . . H
H3B 0.2243 0.0335 0.6907 0.035 Uiso calc R 1 . . H
C4 0.2521(4) 0.1894(4) 0.3728(3) 0.0273(8) Uani d . 1 . . C
H4A 0.1376 0.1796 0.3607 0.033 Uiso calc R 1 . . H
H4B 0.2806 0.2789 0.3382 0.033 Uiso calc R 1 . . H
C5 0.4908(4) 0.0525(4) 0.3441(3) 0.0266(8) Uani d . 1 . . C
H5A 0.5259 0.0665 0.4150 0.032 Uiso calc R 1 . . H
H5B 0.5345 0.1330 0.3076 0.032 Uiso calc R 1 . . H

loop_
_atom_site_aniso_label
_atom_site_aniso_U_11
_atom_site_aniso_U_22
_atom_site_aniso_U_33
_atom_site_aniso_U_12
_atom_site_aniso_U_13
_atom_site_aniso_U_23
Al 0.0138(4) 0.0195(5) 0.0198(5) 0.0021(4) 0.0013(3) 0.0001(4)
F1 0.0273(11) 0.0366(14) 0.0310(12) 0.0051(9) -0.0049(9) -0.0142(10)
F2 0.0170(10) 0.0407(13) 0.0409(13) -0.0052(9) 0.0037(9) 0.0106(11)
F3 0.0255(10) 0.0455(14) 0.0289(11) -0.0104(10) 0.0015(9) 0.0126(10)
F4 0.0223(10) 0.0353(13) 0.0357(12) 0.0139(9) -0.0058(9) -0.0045(10)
F5 0.0142(9) 0.0267(11) 0.0283(11) 0.0042(8) 0.0011(7) 0.0015(9)
O1 0.0199(12) 0.0372(17) 0.0317(14) 0.0080(11) -0.0040(11) -0.0127(12)
O2 0.0246(15) 0.070(2) 0.0464(19) -0.0048(15) -0.0067(13) 0.0148(18)
N1 0.0132(12) 0.0292(17) 0.0235(14) 0.0025(11) 0.0028(11) -0.0016(13)
N2 0.0187(13) 0.0255(16) 0.0209(14) -0.0051(12) 0.0001(11) -0.0006(12)
C1 0.0233(16) 0.0219(18) 0.0287(18) -0.0017(15) 0.0040(14) -0.0006(16)
C2 0.0234(16) 0.029(2) 0.0237(17) 0.0001(15) 0.0022(13) -0.0027(15)
C3 0.0238(17) 0.037(2) 0.0271(18) 0.0045(16) 0.0072(14) -0.0025(17)
C4 0.0204(16) 0.031(2) 0.0304(19) 0.0053(15) 0.0028(14) 0.0061(16)
C5 0.0179(16) 0.029(2) 0.0316(19) -0.0007(14) -0.0042(14) -0.0005(16)

loop_
_atom_type_symbol
_atom_type_description
_atom_type_scat_dispersion_real
_atom_type_scat_dispersion_imag
_atom_type_scat_source
Al Al 0.0560 0.0520 'International Tables Vol C Tables 4.2.6.8 and 6.1.1.4'
F F 0.0140 0.0100 'International Tables Vol C Tables 4.2.6.8 and 6.1.1.4'
O O 0.0106 0.0060 'International Tables Vol C Tables 4.2.6.8 and 6.1.1.4'
N N 0.0061 0.0033 'International Tables Vol C Tables 4.2.6.8 and 6.1.1.4'
C C 0.0033 0.0016 'International Tables Vol C Tables 4.2.6.8 and 6.1.1.4'
H H 0.0000 0.0000 'International Tables Vol C Tables 4.2.6.8 and 6.1.1.4'

loop_
_geom_angle_atom_site_label_1
_geom_angle_atom_site_label_2
_geom_angle_atom_site_label_3
_geom_angle_site_symmetry_1
_geom_angle_site_symmetry_3
_geom_angle
F4 Al F5 . . 178.87(12)
F4 Al F2 . . 93.80(11)
F5 Al F2 . . 85.63(11)
F4 Al F3 . . 88.40(12)
F5 Al F3 . . 92.12(11)
F2 Al F3 . . 176.81(12)
F4 Al F1 . . 92.57(11)
F5 Al F1 . . 88.43(11)
F2 Al F1 . . 92.20(12)
F3 Al F1 . . 90.00(12)
F4 Al O1 . . 89.21(11)
F5 Al O1 . . 89.79(11)
F2 Al O1 . . 87.99(13)
F3 Al O1 . . 89.74(12)
F1 Al O1 . . 178.19(12)
Al O1 H1WA . . 127(3)
Al O1 H1WB . . 120(3)
H1WA O1 H1WB . . 109(3)
H2WA O2 H2WB . . 115(3)
C1 N1 C3 . . 116.6(3)
C1 N1 H1A . . 108.1
C3 N1 H1A . . 108.1
C1 N1 H1B . . 108.1
C3 N1 H1B . . 108.1
H1A N1 H1B . . 107.3
C5 N2 C4 . . 114.6(3)
C5 N2 H2A . . 108.6
C4 N2 H2A . . 108.6
C5 N2 H2B . . 108.6
C4 N2 H2B . . 108.6
H2A N2 H2B . . 107.6
N1 C1 C4 . . 113.8(3)
N1 C1 H1C . . 108.8
C4 C1 H1C . . 108.8
N1 C1 H1D . . 108.8
C4 C1 H1D . . 108.8
H1C C1 H1D . . 107.7
C3 C2 C5 3_656 . 110.6(3)
C3 C2 H2C 3_656 . 109.5
C5 C2 H2C . . 109.5
C3 C2 H2D 3_656 . 109.5
C5 C2 H2D . . 109.5
H2C C2 H2D . . 108.1
C2 C3 N1 3_656 . 114.3(3)
C2 C3 H3A 3_656 . 108.7
N1 C3 H3A . . 108.7
C2 C3 H3B 3_656 . 108.7
N1 C3 H3B . . 108.7
H3A C3 H3B . . 107.6
N2 C4 C1 . . 116.1(3)
N2 C4 H4A . . 108.3
C1 C4 H4A . . 108.3
N2 C4 H4B . . 108.3
C1 C4 H4B . . 108.3
H4A C4 H4B . . 107.4
N2 C5 C2 . . 110.7(3)
N2 C5 H5A . . 109.5
C2 C5 H5A . . 109.5
N2 C5 H5B . . 109.5
C2 C5 H5B . . 109.5
H5A C5 H5B . . 108.1

loop_
_geom_bond_atom_site_label_1
_geom_bond_atom_site_label_2
_geom_bond_site_symmetry_2
_geom_bond_distance
_geom_bond_publ_flag
Al F4 . 1.713(2) y
Al F5 . 1.741(2) y
Al F2 . 1.762(2) y
Al F3 . 1.781(2) y
Al F1 . 1.804(2) y
Al O1 . 1.933(3) y
O1 H1WA . 0.83(2) ?
O1 H1WB . 0.82(2) ?
O2 H2WA . 0.82(4) ?
O2 H2WB . 0.81(2) ?
N1 C1 . 1.478(4) y
N1 C3 . 1.497(4) y
N1 H1A . 0.9000 ?
N1 H1B . 0.9000 ?
N2 C5 . 1.407(4) y
N2 C4 . 1.491(5) y
N2 H2A . 0.9000 ?
N2 H2B . 0.9000 ?
C1 C4 . 1.506(5) y
C1 H1C . 0.9700 ?
C1 H1D . 0.9700 ?
C2 C3 3_656 1.454(5) y
C2 C5 . 1.503(5) y
C2 H2C . 0.9700 ?
C2 H2D . 0.9700 ?
C3 H3A . 0.9700 ?
C3 H3B . 0.9700 ?
C4 H4A . 0.9700 ?
C4 H4B . 0.9700 ?
C5 H5A . 0.9700 ?
C5 H5B . 0.9700 ?

loop_
_geom_hbond_atom_site_label_D
_geom_hbond_atom_site_label_H
_geom_hbond_atom_site_label_A
_geom_hbond_site_symmetry_A
_geom_hbond_distance_DH
_geom_hbond_distance_HA
_geom_hbond_distance_DA
_geom_hbond_angle_DHA
O1 H1WA F4 3_655 0.83(2) 1.676(18) 2.501(3) 172(4)
O1 H1WB O2 1_554 0.82(2) 1.84(2) 2.626(4) 161(4)
O2 H2WA F3 3_556 0.82(4) 1.92(4) 2.610(4) 141(5)
O2 H2WB F1 4_566 0.81(2) 1.92(2) 2.718(4) 166(4)
N1 H1A F5 2_545 0.90 1.89 2.787(4) 173
N1 H1A F2 2_545 0.90 2.34 2.789(4) 111
N1 H1B F2 4_566 0.90 1.61 2.478(3) 161
N2 H2A F1 2_545 0.90 1.97 2.732(4) 141
N2 H2A F5 2_545 0.90 2.07 2.842(4) 144
N2 H2B F3 . 0.90 1.76 2.655(4) 173

loop_
_cod_changelog_entry_id
_cod_changelog_entry_author
_cod_changelog_entry_date
_cod_changelog_entry_text
1 'Vaitkus, Antanas' 2025-01-29T09:33:07+02:00
;
 Changed the '_cell_length_a' data item value from '9' to '8.4930(8)' and
 adjusted the '_cell_volume' data value accordingly. The incorrect cell length
 value was initially accidentally introduced during the testing of the database
 deposition functionality.
;

loop_
_cod_entry_issue_id
_cod_entry_issue_origin
_cod_entry_issue_severity
_cod_entry_issue_description
_cod_entry_issue_author
_cod_entry_issue_date
1 deposition note
;
 This entry was accidentally introduced into the COD dataset while testing
 the structure deposition functionality. The initial revision of this entry
 had an extra author and incorrect values of the '_cell_length_a' and
 '_cell_volume' data items, but these issues are now resolved.
;
'Vaitkus, Antanas' 2025-01-29T09:33:07+02:00
